data_1533407
loop_
_publ_author_name
'Scholten, M.'
'Koelle, P.'
'Dronskowski, R.'

_publ_section_title
;
 Temperature-dependent diffraction studies on the phase evolution of
 tetraindium heptabromide
;
_journal_name_full 'Journal of Solid State Chemistry'
_journal_page_first 349
_journal_page_last 356
_journal_volume 174
_journal_year 2003
_chemical_formula_sum 'Br7 In4'
_chemical_name_systematic 'In4 Br7'
_space_group_IT_number 166
_symmetry_space_group_name_Hall '-R 3 2"'
_symmetry_space_group_name_H-M 'R -3 m :H'
_cell_angle_alpha 90
_cell_angle_beta 90
_cell_angle_gamma 120
_cell_formula_units_Z 6
_cell_length_a 7.583
_cell_length_b 7.583
_cell_length_c 46.607
_cell_volume 2320.940
_citation_journal_id_ASTM JSSCBI
_cod_data_source_file Scholten_JSSCBI_2003_139.cif
_cod_data_source_block Br7In4
_cod_original_cell_volume 2320.94
_cod_database_code 1533407

loop_
_symmetry_equiv_pos_as_xyz
x,y,z
-y,x-y,z
-x+y,-x,z
y,x,-z
-x,-x+y,-z
x-y,-y,-z
-x,-y,-z
y,-x+y,-z
x-y,x,-z
-y,-x,z
x,x-y,z
-x+y,y,z
x+2/3,y+1/3,z+1/3
-y+2/3,x-y+1/3,z+1/3
-x+y+2/3,-x+1/3,z+1/3
y+2/3,x+1/3,-z+1/3
-x+2/3,-x+y+1/3,-z+1/3
x-y+2/3,-y+1/3,-z+1/3
-x+2/3,-y+1/3,-z+1/3
y+2/3,-x+y+1/3,-z+1/3
x-y+2/3,x+1/3,-z+1/3
-y+2/3,-x+1/3,z+1/3
x+2/3,x-y+1/3,z+1/3
-x+y+2/3,y+1/3,z+1/3
x+1/3,y+2/3,z+2/3
-y+1/3,x-y+2/3,z+2/3
-x+y+1/3,-x+2/3,z+2/3
y+1/3,x+2/3,-z+2/3
-x+1/3,-x+y+2/3,-z+2/3
x-y+1/3,-y+2/3,-z+2/3
-x+1/3,-y+2/3,-z+2/3
y+1/3,-x+y+2/3,-z+2/3
x-y+1/3,x+2/3,-z+2/3
-y+1/3,-x+2/3,z+2/3
x+1/3,x-y+2/3,z+2/3
-x+y+1/3,y+2/3,z+2/3

loop_
_atom_site_label
_atom_site_type_symbol
_atom_site_fract_x
_atom_site_fract_y
_atom_site_fract_z
_atom_site_occupancy
_atom_site_U_iso_or_equiv
In2 In+3 0 0 0.7094 1 0.0
In5 In+1 0 0 0 1 0.0
In3 In+1 0 0 0.4163 1 0.0
Br2 Br-1 0.5069 0.4931 0.39545 1 0.0
Br3 Br-1 0 0 0.6568 1 0.0
In1 In+3 0 0 0.5 1 0.0
Br1 Br-1 0.1641 0.8359 0.46704 1 0.0
In4 In+1 0 0 0.1447 1 0.0
